data_7054438
loop_
_publ_author_name
'Zou, Guohong'
'Huang, Ling'
'Cai, Huaqiang'
'Wang, Shichao'
'Ye, Ning'

_publ_section_title
;
 Synthesis and characterization of Cd4YbO(BO3)3-- a congruent melting
 cadmium--ytterbium oxyborate with large nonlinear optical properties
;
_journal_issue 12
_journal_name_full 'New J. Chem.'
_journal_page_first 6186
_journal_paper_doi 10.1039/C4NJ01421A
_journal_volume 38
_journal_year 2014
_chemical_formula_sum 'B3 Cd4 O10 Yb'
_chemical_formula_weight 815.07
_chemical_name_systematic
; 
 ? 
;
_space_group_IT_number 8
_symmetry_cell_setting monoclinic
_symmetry_space_group_name_Hall 'C -2y'
_symmetry_space_group_name_H-M 'C 1 m 1'
_atom_sites_solution_primary direct
_atom_sites_solution_secondary difmap
_audit_creation_method SHELXL-97
_audit_update_record
;
2014-04-10 # Formatted by publCIF
;
_cell_angle_alpha 90.00
_cell_angle_beta 99.992(9)
_cell_angle_gamma 90.00
_cell_formula_units_Z 2
_cell_length_a 7.938(4)
_cell_length_b 15.794(7)
_cell_length_c 3.4414(15)
_cell_measurement_reflns_used 701
_cell_measurement_temperature 293(2)
_cell_measurement_theta_max 27.4470
_cell_measurement_theta_min 2.5792
_cell_volume 424.9(3)
_computing_cell_refinement 'CrystalClear (Rigaku Inc., 2008)'
_computing_data_collection 'CrystalClear (Rigaku Inc., 2008)'
_computing_data_reduction 'CrystalClear (Rigaku Inc., 2008)'
_computing_molecular_graphics 'SHELXL-97 (Sheldrick, 1997)'
_computing_publication_material 'SHELXL-97 (Sheldrick, 1997)'
_computing_structure_refinement 'SHELXL-97 (Sheldrick, 1997)'
_computing_structure_solution 'SHELXS-97 (Sheldrick, 1990)'
_diffrn_ambient_temperature 293(2)
_diffrn_detector_area_resol_mean 14.6306
_diffrn_measured_fraction_theta_full 0.983
_diffrn_measured_fraction_theta_max 0.983
_diffrn_measurement_device
;
Mercury70 (2x2 bin mode)
;
_diffrn_measurement_method CCD_Profile_fitting
_diffrn_radiation_monochromator graphite
_diffrn_radiation_source 'fine-focus sealed tube'
_diffrn_radiation_type MoK\a
_diffrn_radiation_wavelength 0.71073
_diffrn_reflns_av_R_equivalents 0.0560
_diffrn_reflns_av_sigmaI/netI 0.0838
_diffrn_reflns_limit_h_max 9
_diffrn_reflns_limit_h_min -9
_diffrn_reflns_limit_k_max 20
_diffrn_reflns_limit_k_min -20
_diffrn_reflns_limit_l_max 4
_diffrn_reflns_limit_l_min -4
_diffrn_reflns_number 2111
_diffrn_reflns_theta_full 27.52
_diffrn_reflns_theta_max 27.52
_diffrn_reflns_theta_min 2.58
_diffrn_standards_decay_% 0
_diffrn_standards_interval_count none
_diffrn_standards_interval_time none
_exptl_absorpt_coefficient_mu 20.787
_exptl_absorpt_correction_T_max 1.0000
_exptl_absorpt_correction_T_min 0.5425
_exptl_absorpt_correction_type multi-scan
_exptl_crystal_colour White
_exptl_crystal_density_diffrn 6.370
_exptl_crystal_density_method 'not measured'
_exptl_crystal_description Prism
_exptl_crystal_F_000 714
_exptl_crystal_size_max 0.4500
_exptl_crystal_size_mid 0.1500
_exptl_crystal_size_min 0.0500
_refine_diff_density_max 3.965
_refine_diff_density_min -3.281
_refine_diff_density_rms 0.725
_refine_ls_abs_structure_details 'Flack H D (1983), Acta Cryst. A39, 876-881'
_refine_ls_abs_structure_Flack 0.00
_refine_ls_extinction_coef 0.0162(16)
_refine_ls_extinction_expression Fc^*^=kFc[1+0.001xFc^2^\l^3^/sin(2\q)]^-1/4^
_refine_ls_extinction_method SHELXL
_refine_ls_goodness_of_fit_ref 1.111
_refine_ls_matrix_type full
_refine_ls_number_parameters 55
_refine_ls_number_reflns 983
_refine_ls_number_restraints 2
_refine_ls_restrained_S_all 1.110
_refine_ls_R_factor_all 0.0545
_refine_ls_R_factor_gt 0.0527
_refine_ls_shift/su_max 0.000
_refine_ls_shift/su_mean 0.000
_refine_ls_structure_factor_coef Fsqd
_refine_ls_weighting_details 'calc w=1/[\s^2^(Fo^2^)+(0.0745P)^2^+13.7318P] where P=(Fo^2^+2Fc^2^)/3'
_refine_ls_weighting_scheme calc
_refine_ls_wR_factor_gt 0.1367
_refine_ls_wR_factor_ref 0.1380
_reflns_number_gt 929
_reflns_number_total 983
_reflns_threshold_expression >2sigma(I)
_cod_data_source_file c4nj01421a1.cif
_cod_data_source_block Cd4YbB3O10
_cod_depositor_comments
;
The following automatic conversions were performed:

'_exptl_absorpt_correction_type' value 'Multi-scan' changed to
'multi-scan' according to
/usr/data/users/saulius/crontab/automatic-downloads/rss-feeds/RSC/lib/dictionaries/cif_core.dic
dictionary named 'cif_core.dic' version 2.4.2 from 2011-04-26.

Automatic conversion script
Id: cif_fix_values 2827 2014-09-09 07:05:25Z andrius 

 Adding full bibliography for 7054438.cif.
;
_cod_original_sg_symbol_H-M Cm
_cod_database_code 7054438

loop_
_symmetry_equiv_pos_as_xyz
'x, y, z'
'x, -y, z'
'x+1/2, y+1/2, z'
'x+1/2, -y+1/2, z'

loop_
_atom_site_label
_atom_site_type_symbol
_atom_site_fract_x
_atom_site_fract_y
_atom_site_fract_z
_atom_site_U_iso_or_equiv
_atom_site_adp_type
_atom_site_occupancy
_atom_site_symmetry_multiplicity
_atom_site_calc_flag
_atom_site_refinement_flags
Yb1 Yb 0.02271(19) 0.5000 0.6932(3) 0.0153(5) Uani 1 2 d S
Cd1 Cd 0.37901(18) 0.38790(9) 0.3596(3) 0.0022(4) Uiso 1 1 d .
Cd2 Cd 0.2642(2) 0.17826(10) 0.0552(4) 0.0094(5) Uani 1 1 d .
O1 O 0.199(3) 0.5000 0.275(6) 0.008(4) Uiso 1 2 d S
O2 O 0.549(3) 0.2719(13) 0.390(5) 0.021(4) Uiso 1 1 d .
O3 O 0.237(3) 0.3213(11) 0.807(6) 0.018(4) Uani 1 1 d .
O4 O 0.067(2) 0.0768(11) -0.059(4) 0.010(3) Uiso 1 1 d .
O5 O 0.436(2) 0.1414(12) -0.388(5) 0.016(4) Uiso 1 1 d .
O6 O -0.170(4) 0.5000 1.107(9) 0.029(7) Uiso 1 2 d S
B1 B 0.140(5) 0.0000 -0.019(9) 0.004(6) Uiso 1 2 d S
B2 B 0.077(3) 0.3005(17) 0.611(7) 0.006(4) Uiso 1 1 d .

loop_
_atom_site_aniso_label
_atom_site_aniso_U_11
_atom_site_aniso_U_22
_atom_site_aniso_U_33
_atom_site_aniso_U_23
_atom_site_aniso_U_13
_atom_site_aniso_U_12
Yb1 0.0152(9) 0.0149(9) 0.0157(7) 0.000 0.0027(5) 0.000
Cd2 0.0082(9) 0.0078(8) 0.0120(8) 0.0010(6) 0.0014(6) 0.0005(7)
O3 0.018(10) 0.015(9) 0.022(8) 0.000(7) 0.005(7) -0.005(7)

loop_
_atom_type_symbol
_atom_type_description
_atom_type_scat_dispersion_real
_atom_type_scat_dispersion_imag
_atom_type_scat_source
B B 0.0013 0.0007 'International Tables Vol C Tables 4.2.6.8 and 6.1.1.4'
O O 0.0106 0.0060 'International Tables Vol C Tables 4.2.6.8 and 6.1.1.4'
Cd Cd -0.8075 1.2024 'International Tables Vol C Tables 4.2.6.8 and 6.1.1.4'
Yb Yb -0.3850 5.5486 'International Tables Vol C Tables 4.2.6.8 and 6.1.1.4'

loop_
_geom_angle_atom_site_label_1
_geom_angle_atom_site_label_2
_geom_angle_atom_site_label_3
_geom_angle
_geom_angle_site_symmetry_1
_geom_angle_site_symmetry_3
O1 Yb1 O1 102.7(10) . 1_556
O1 Yb1 O6 177.6(11) . .
O1 Yb1 O6 79.8(10) 1_556 .
O1 Yb1 O6 80.0(10) . 1_554
O1 Yb1 O6 177.3(10) 1_556 1_554
O6 Yb1 O6 97.5(12) . 1_554
O1 Yb1 O5 97.5(4) . 4_456
O1 Yb1 O5 103.5(5) 1_556 4_456
O6 Yb1 O5 81.8(5) . 4_456
O6 Yb1 O5 76.0(5) 1_554 4_456
O1 Yb1 O5 97.5(4) . 3_456
O1 Yb1 O5 103.5(5) 1_556 3_456
O6 Yb1 O5 81.8(5) . 3_456
O6 Yb1 O5 76.0(5) 1_554 3_456
O5 Yb1 O5 145.2(10) 4_456 3_456
O1 Yb1 B2 80.2(4) . 2_565
O1 Yb1 B2 90.4(5) 1_556 2_565
O6 Yb1 B2 99.9(4) . 2_565
O6 Yb1 B2 90.1(5) 1_554 2_565
O5 Yb1 B2 166.0(7) 4_456 2_565
O5 Yb1 B2 24.6(6) 3_456 2_565
O1 Yb1 B2 80.2(4) . .
O1 Yb1 B2 90.4(5) 1_556 .
O6 Yb1 B2 99.9(4) . .
O6 Yb1 B2 90.1(5) 1_554 .
O5 Yb1 B2 24.6(6) 4_456 .
O5 Yb1 B2 166.0(7) 3_456 .
B2 Yb1 B2 160.1(8) 2_565 .
O1 Yb1 Yb1 140.7(6) . 1_556
O1 Yb1 Yb1 38.0(6) 1_556 1_556
O6 Yb1 Yb1 41.8(8) . 1_556
O6 Yb1 Yb1 139.3(8) 1_554 1_556
O5 Yb1 Yb1 93.9(4) 4_456 1_556
O5 Yb1 Yb1 93.9(4) 3_456 1_556
B2 Yb1 Yb1 96.4(4) 2_565 1_556
B2 Yb1 Yb1 96.4(4) . 1_556
O1 Yb1 Yb1 39.3(6) . 1_554
O1 Yb1 Yb1 142.0(6) 1_556 1_554
O6 Yb1 Yb1 138.2(8) . 1_554
O6 Yb1 Yb1 40.7(8) 1_554 1_554
O5 Yb1 Yb1 86.1(4) 4_456 1_554
O5 Yb1 Yb1 86.1(4) 3_456 1_554
B2 Yb1 Yb1 83.6(4) 2_565 1_554
B2 Yb1 Yb1 83.6(4) . 1_554
Yb1 Yb1 Yb1 180.00(10) 1_556 1_554
O1 Yb1 Cd1 34.6(3) . .
O1 Yb1 Cd1 83.4(5) 1_556 .
O6 Yb1 Cd1 146.6(4) . .
O6 Yb1 Cd1 99.0(7) 1_554 .
O5 Yb1 Cd1 74.4(4) 4_456 .
O5 Yb1 Cd1 130.4(4) 3_456 .
B2 Yb1 Cd1 108.9(4) 2_565 .
B2 Yb1 Cd1 51.5(4) . .
Yb1 Yb1 Cd1 116.41(3) 1_556 .
Yb1 Yb1 Cd1 63.59(3) 1_554 .
O1 Yb1 Cd1 34.6(3) . 2_565
O1 Yb1 Cd1 83.4(5) 1_556 2_565
O6 Yb1 Cd1 146.6(4) . 2_565
O6 Yb1 Cd1 99.0(7) 1_554 2_565
O5 Yb1 Cd1 130.4(4) 4_456 2_565
O5 Yb1 Cd1 74.4(4) 3_456 2_565
B2 Yb1 Cd1 51.5(4) 2_565 2_565
B2 Yb1 Cd1 108.9(4) . 2_565
Yb1 Yb1 Cd1 116.41(3) 1_556 2_565
Yb1 Yb1 Cd1 63.59(3) 1_554 2_565
Cd1 Yb1 Cd1 57.43(5) . 2_565
O1 Cd1 O2 174.9(8) . .
O1 Cd1 O3 92.5(7) . 1_554
O2 Cd1 O3 82.5(7) . 1_554
O1 Cd1 O3 94.1(7) . .
O2 Cd1 O3 87.5(7) . .
O3 Cd1 O3 96.8(7) 1_554 .
O1 Cd1 O4 101.1(7) . 4
O2 Cd1 O4 77.4(6) . 4
O3 Cd1 O4 82.5(6) 1_554 4
O3 Cd1 O4 164.8(7) . 4
O1 Cd1 O4 102.5(7) . 4_556
O2 Cd1 O4 82.5(7) . 4_556
O3 Cd1 O4 164.9(7) 1_554 4_556
O3 Cd1 O4 81.5(6) . 4_556
O4 Cd1 O4 95.2(6) 4 4_556
O1 Cd1 Cd1 91.0(5) . 1_556
O2 Cd1 Cd1 93.3(5) . 1_556
O3 Cd1 Cd1 138.2(5) 1_554 1_556
O3 Cd1 Cd1 41.4(5) . 1_556
O4 Cd1 Cd1 137.3(4) 4 1_556
O4 Cd1 Cd1 42.0(4) 4_556 1_556
O1 Cd1 Cd1 89.0(5) . 1_554
O2 Cd1 Cd1 86.7(5) . 1_554
O3 Cd1 Cd1 41.8(5) 1_554 1_554
O3 Cd1 Cd1 138.6(5) . 1_554
O4 Cd1 Cd1 42.7(4) 4 1_554
O4 Cd1 Cd1 138.0(4) 4_556 1_554
Cd1 Cd1 Cd1 180.00(9) 1_556 1_554
O1 Cd1 Yb1 33.0(5) . .
O2 Cd1 Yb1 149.0(5) . .
O3 Cd1 Yb1 100.7(5) 1_554 .
O3 Cd1 Yb1 61.5(5) . .
O4 Cd1 Yb1 133.6(5) 4 .
O4 Cd1 Yb1 91.6(4) 4_556 .
Cd1 Cd1 Yb1 63.59(3) 1_556 .
Cd1 Cd1 Yb1 116.41(3) 1_554 .
O1 Cd1 Yb1 33.0(5) . 1_554
O2 Cd1 Yb1 141.9(5) . 1_554
O3 Cd1 Yb1 60.0(5) 1_554 1_554
O3 Cd1 Yb1 102.6(5) . 1_554
O4 Cd1 Yb1 90.2(4) 4 1_554
O4 Cd1 Yb1 135.0(4) 4_556 1_554
Cd1 Cd1 Yb1 118.64(3) 1_556 1_554
Cd1 Cd1 Yb1 61.36(3) 1_554 1_554
Yb1 Cd1 Yb1 55.05(4) . 1_554
O5 Cd2 O4 105.6(6) 1_556 .
O5 Cd2 O5 99.3(7) 1_556 .
O4 Cd2 O5 100.4(6) . .
O5 Cd2 O2 93.1(7) 1_556 4_455
O4 Cd2 O2 77.2(6) . 4_455
O5 Cd2 O2 167.5(6) . 4_455
O5 Cd2 O3 123.6(7) 1_556 1_554
O4 Cd2 O3 126.5(7) . 1_554
O5 Cd2 O3 91.6(6) . 1_554
O2 Cd2 O3 80.4(7) 4_455 1_554
O5 Cd2 B2 149.0(7) 1_556 1_554
O4 Cd2 B2 96.4(7) . 1_554
O5 Cd2 B2 97.8(7) . 1_554
O2 Cd2 B2 70.5(7) 4_455 1_554
O3 Cd2 B2 30.1(7) 1_554 1_554
O5 Cd2 Cd2 41.0(4) 1_556 1_556
O4 Cd2 Cd2 93.1(4) . 1_556
O5 Cd2 Cd2 140.3(5) . 1_556
O2 Cd2 Cd2 52.1(5) 4_455 1_556
O3 Cd2 Cd2 109.8(5) 1_554 1_556
B2 Cd2 Cd2 117.7(5) 1_554 1_556
O5 Cd2 Cd2 139.0(4) 1_556 1_554
O4 Cd2 Cd2 86.9(4) . 1_554
O5 Cd2 Cd2 39.7(5) . 1_554
O2 Cd2 Cd2 127.9(5) 4_455 1_554
O3 Cd2 Cd2 70.2(5) 1_554 1_554
B2 Cd2 Cd2 62.3(5) 1_554 1_554
Cd2 Cd2 Cd2 180.00(10) 1_556 1_554
O5 Cd2 Yb1 78.7(5) 1_556 3_544
O4 Cd2 Yb1 79.2(4) . 3_544
O5 Cd2 Yb1 34.9(5) . 3_544
O2 Cd2 Yb1 152.0(5) 4_455 3_544
O3 Cd2 Yb1 126.5(5) 1_554 3_544
B2 Cd2 Yb1 127.5(5) 1_554 3_544
Cd2 Cd2 Yb1 114.81(3) 1_556 3_544
Cd2 Cd2 Yb1 65.19(3) 1_554 3_544
O5 Cd2 Yb1 31.6(5) 1_556 3_545
O4 Cd2 Yb1 82.3(4) . 3_545
O5 Cd2 Yb1 82.9(5) . 3_545
O2 Cd2 Yb1 108.7(5) 4_455 3_545
O3 Cd2 Yb1 151.2(5) 1_554 3_545
B2 Cd2 Yb1 178.6(5) 1_554 3_545
Cd2 Cd2 Yb1 62.04(3) 1_556 3_545
Cd2 Cd2 Yb1 117.96(3) 1_554 3_545
Yb1 Cd2 Yb1 52.76(3) 3_544 3_545
Yb1 O1 Yb1 102.7(10) . 1_554
Yb1 O1 Cd1 112.4(7) . 2_565
Yb1 O1 Cd1 113.4(6) 1_554 2_565
Yb1 O1 Cd1 112.4(7) . .
Yb1 O1 Cd1 113.4(6) 1_554 .
Cd1 O1 Cd1 102.9(10) 2_565 .
B2 O2 Cd1 137.5(15) 4 .
B2 O2 Cd2 119.4(15) 4 4
Cd1 O2 Cd2 100.6(7) . 4
B2 O3 Cd1 142.8(16) . 1_556
B2 O3 Cd1 107.5(14) . .
Cd1 O3 Cd1 96.8(7) 1_556 .
B2 O3 Cd2 88.1(14) . 1_556
Cd1 O3 Cd2 97.7(7) 1_556 1_556
Cd1 O3 Cd2 129.7(9) . 1_556
B1 O4 Cd2 110.6(18) . .
B1 O4 Cd1 118.0(16) . 4_455
Cd2 O4 Cd1 103.0(7) . 4_455
B1 O4 Cd1 120.2(17) . 4_454
Cd2 O4 Cd1 107.6(7) . 4_454
Cd1 O4 Cd1 95.2(6) 4_455 4_454
B2 O5 Cd2 100.9(12) 4_554 1_554
B2 O5 Cd2 112.9(13) 4_554 .
Cd2 O5 Cd2 99.3(7) 1_554 .
B2 O5 Yb1 113.1(15) 4_554 3_544
Cd2 O5 Yb1 118.5(8) 1_554 3_544
Cd2 O5 Yb1 111.1(7) . 3_544
B1 O6 Yb1 125.2(19) 3_456 .
B1 O6 Yb1 137(2) 3_456 1_556
Yb1 O6 Yb1 97.5(12) . 1_556
O4 B1 O4 129(3) 2 .
O4 B1 O6 115.3(17) 2 3_544
O4 B1 O6 115.3(17) . 3_544
O2 B2 O3 121(2) 4_455 .
O2 B2 O5 119(2) 4_455 4_456
O3 B2 O5 120(2) . 4_456
O2 B2 Cd2 75.0(14) 4_455 1_556
O3 B2 Cd2 61.7(12) . 1_556
O5 B2 Cd2 142.3(14) 4_456 1_556
O2 B2 Yb1 149.4(17) 4_455 .
O3 B2 Yb1 81.2(14) . .
O5 B2 Yb1 42.3(11) 4_456 .
Cd2 B2 Yb1 135.5(9) 1_556 .

loop_
_geom_bond_atom_site_label_1
_geom_bond_atom_site_label_2
_geom_bond_distance
_geom_bond_site_symmetry_2
Yb1 O1 2.17(2) .
Yb1 O1 2.24(2) 1_556
Yb1 O6 2.26(3) .
Yb1 O6 2.31(3) 1_554
Yb1 O5 2.340(19) 4_456
Yb1 O5 2.340(19) 3_456
Yb1 B2 3.20(3) 2_565
Yb1 B2 3.20(3) .
Yb1 Yb1 3.4414(15) 1_556
Yb1 Yb1 3.4414(15) 1_554
Yb1 Cd1 3.685(2) .
Yb1 Cd1 3.685(2) 2_565
Cd1 O1 2.263(15) .
Cd1 O2 2.27(2) .
Cd1 O3 2.291(19) 1_554
Cd1 O3 2.310(19) .
Cd1 O4 2.314(15) 4
Cd1 O4 2.346(15) 4_556
Cd1 Cd1 3.4414(15) 1_556
Cd1 Cd1 3.4414(15) 1_554
Cd1 Yb1 3.761(2) 1_554
Cd2 O5 2.226(18) 1_556
Cd2 O4 2.228(18) .
Cd2 O5 2.289(17) .
Cd2 O2 2.356(19) 4_455
Cd2 O3 2.413(18) 1_554
Cd2 B2 2.74(3) 1_554
Cd2 Cd2 3.4414(15) 1_556
Cd2 Cd2 3.4414(15) 1_554
Cd2 Yb1 3.818(2) 3_544
Cd2 Yb1 3.924(2) 3_545
O1 Yb1 2.24(2) 1_554
O1 Cd1 2.263(15) 2_565
O2 B2 1.37(3) 4
O2 Cd2 2.356(19) 4
O3 B2 1.38(3) .
O3 Cd1 2.291(19) 1_556
O3 Cd2 2.413(18) 1_556
O4 B1 1.34(2) .
O4 Cd1 2.314(15) 4_455
O4 Cd1 2.346(15) 4_454
O5 B2 1.45(3) 4_554
O5 Cd2 2.226(18) 1_554
O5 Yb1 2.340(19) 3_544
O6 B1 1.49(5) 3_456
O6 Yb1 2.31(3) 1_556
B1 O4 1.34(2) 2
B1 O6 1.49(5) 3_544
B2 O2 1.37(3) 4_455
B2 O5 1.45(3) 4_456
B2 Cd2 2.74(3) 1_556
